data_7024570
loop_
_publ_author_name
'Yue, Nancy L. S.'
'Jennings, Michael C.'
'Puddephatt, Richard J.'

_publ_section_title
;
 Dynamic ring-opening polymerization of silver(I) complexes with
 bis(amidopyridine) ligands.
;
_journal_issue 5
_journal_name_full 'Dalton transactions (Cambridge, England : 2003)'
_journal_page_first 1273
_journal_page_last 1281
_journal_paper_doi 10.1039/b918615h
_journal_volume 39
_journal_year 2010
_chemical_formula_sum 'C40 H36 Ag B F4 N8 O4'
_chemical_formula_weight 887.45
_chemical_name_systematic
;
?
;
_space_group_IT_number 15
_symmetry_cell_setting monoclinic
_symmetry_space_group_name_Hall '-C 2yc'
_symmetry_space_group_name_H-M 'C 1 2/c 1'
_atom_sites_solution_hydrogens geom
_atom_sites_solution_primary direct
_atom_sites_solution_secondary difmap
_audit_creation_method SHELXL-97
_cell_angle_alpha 90.00
_cell_angle_beta 134.747(3)
_cell_angle_gamma 90.00
_cell_formula_units_Z 4
_cell_length_a 22.4396(14)
_cell_length_b 15.2304(10)
_cell_length_c 15.9332(12)
_cell_measurement_reflns_used 3442
_cell_measurement_temperature 150(2)
_cell_measurement_theta_max 25.03
_cell_measurement_theta_min 1.70
_cell_volume 3867.4(5)
_computing_cell_refinement 'DENZO-SMN (Otwinowski & Minor, 1997)'
_computing_data_collection 'COLLECT (nonius, 1997-2001)'
_computing_data_reduction DENZO-SMN
_computing_molecular_graphics 'SHELXTL/PC (Sheldrick, 2001)'
_computing_publication_material SHELXTL/PC
_computing_structure_refinement 'SHELXL-97 (Sheldrick, 1997)'
_computing_structure_solution 'SHELXS-97 (Sheldrick, 1990)'
_diffrn_ambient_temperature 150(2)
_diffrn_measured_fraction_theta_full 0.997
_diffrn_measured_fraction_theta_max 0.997
_diffrn_measurement_device_type 'Nonius Kappa-CCD'
_diffrn_measurement_method '\f scans, and \w scans with \k offsets'
_diffrn_radiation_monochromator graphite
_diffrn_radiation_source 'fine-focus sealed tube'
_diffrn_radiation_type MoK\a
_diffrn_radiation_wavelength 0.71073
_diffrn_reflns_av_R_equivalents 0.058
_diffrn_reflns_av_sigmaI/netI 0.0536
_diffrn_reflns_limit_h_max 26
_diffrn_reflns_limit_h_min -26
_diffrn_reflns_limit_k_max 16
_diffrn_reflns_limit_k_min -18
_diffrn_reflns_limit_l_max 18
_diffrn_reflns_limit_l_min -18
_diffrn_reflns_number 15922
_diffrn_reflns_theta_full 25.03
_diffrn_reflns_theta_max 25.03
_diffrn_reflns_theta_min 3.15
_diffrn_standards_number 0
_exptl_absorpt_coefficient_mu 0.594
_exptl_absorpt_correction_T_max 0.9568
_exptl_absorpt_correction_T_min 0.9032
_exptl_absorpt_correction_type multi-scan
_exptl_absorpt_process_details 'DENZO-SMN (Otwinowski & Minor, 1997)'
_exptl_crystal_colour colourless
_exptl_crystal_density_diffrn 1.524
_exptl_crystal_density_method 'not measured'
_exptl_crystal_description prism
_exptl_crystal_F_000 1808
_exptl_crystal_size_max 0.17
_exptl_crystal_size_mid 0.13
_exptl_crystal_size_min 0.08
_refine_diff_density_max 0.346
_refine_diff_density_min -0.598
_refine_diff_density_rms 0.070
_refine_ls_extinction_method none
_refine_ls_goodness_of_fit_ref 1.087
_refine_ls_hydrogen_treatment constr
_refine_ls_matrix_type full
_refine_ls_number_parameters 276
_refine_ls_number_reflns 3408
_refine_ls_number_restraints 3
_refine_ls_restrained_S_all 1.088
_refine_ls_R_factor_all 0.0637
_refine_ls_R_factor_gt 0.0426
_refine_ls_shift/su_max 0.001
_refine_ls_shift/su_mean 0.000
_refine_ls_structure_factor_coef Fsqd
_refine_ls_weighting_details 'calc w=1/[\s^2^(Fo^2^)+(0.0321P)^2^+9.6324P] where P=(Fo^2^+2Fc^2^)/3'
_refine_ls_weighting_scheme calc
_refine_ls_wR_factor_gt 0.0973
_refine_ls_wR_factor_ref 0.1053
_reflns_number_gt 2626
_reflns_number_total 3408
_reflns_threshold_expression I>2sigma(I)
_cod_data_source_file b918615h.txt
_cod_data_source_block 05005
_cod_depositor_comments
;
The following automatic conversions were performed:

'_symmetry_cell_setting' value 'Monoclinic' changed to 'monoclinic'
according to /home/saulius/struct/CIF-dictionaries/cif_core.dic
dictionary named 'cif_core.dic' version 2.4.2 from 2011-04-26.

Automatic conversion script
Id: cif_fix_values 1891 2012-01-12 08:04:46Z andrius 
;
_cod_original_sg_symbol_H-M C2/c
_cod_database_code 7024570

loop_
_symmetry_equiv_pos_as_xyz
'x, y, z'
'x, -y, z+1/2'
'x+1/2, y+1/2, z'
'x+1/2, -y+1/2, z+1/2'
'-x, -y, -z'
'-x, y, -z-1/2'
'-x+1/2, -y+1/2, -z'
'-x+1/2, y+1/2, -z-1/2'

loop_
_atom_site_label
_atom_site_type_symbol
_atom_site_fract_x
_atom_site_fract_y
_atom_site_fract_z
_atom_site_U_iso_or_equiv
_atom_site_adp_type
_atom_site_occupancy
_atom_site_symmetry_multiplicity
_atom_site_calc_flag
_atom_site_refinement_flags
_atom_site_disorder_assembly
_atom_site_disorder_group
Ag Ag 0.0000 -0.03823(3) 0.2500 0.04425(17) Uani 1 2 d S . .
N1 N -0.01760(19) -0.1100(2) 0.3595(3) 0.0408(8) Uani 1 1 d . . .
C2 C 0.0195(2) -0.1850(2) 0.4179(3) 0.0379(9) Uani 1 1 d . . .
H2A H 0.0573 -0.2116 0.4167 0.046 Uiso 1 1 calc R . .
C3 C 0.0052(2) -0.2258(3) 0.4803(4) 0.0418(9) Uani 1 1 d . . .
C4 C -0.0530(3) -0.1893(3) 0.4760(5) 0.0660(14) Uani 1 1 d . . .
H4A H -0.0655 -0.2164 0.5158 0.079 Uiso 1 1 calc R . .
C5 C -0.0925(3) -0.1132(4) 0.4137(5) 0.0789(17) Uani 1 1 d . . .
H5A H -0.1337 -0.0876 0.4085 0.095 Uiso 1 1 calc R . .
C6 C -0.0722(3) -0.0744(3) 0.3591(4) 0.0601(13) Uani 1 1 d . . .
H6A H -0.0979 -0.0201 0.3193 0.072 Uiso 1 1 calc R . .
N7 N 0.0471(2) -0.3055(2) 0.5431(3) 0.0450(8) Uani 1 1 d . . .
C8 C -0.0042(3) -0.3823(3) 0.5125(4) 0.0607(12) Uani 1 1 d . . .
H8A H -0.0623 -0.3639 0.4646 0.091 Uiso 1 1 calc R . .
H8B H 0.0178 -0.4107 0.5849 0.091 Uiso 1 1 calc R . .
H8C H -0.0024 -0.4239 0.4673 0.091 Uiso 1 1 calc R . .
C9 C 0.1319(3) -0.3161(3) 0.6269(4) 0.0431(10) Uani 1 1 d . . .
O10 O 0.16437(19) -0.38842(18) 0.6705(3) 0.0565(8) Uani 1 1 d . . .
C11 C 0.1856(2) -0.2369(2) 0.6656(3) 0.0396(9) Uani 1 1 d . . .
C12 C 0.2354(2) -0.2346(3) 0.6434(3) 0.0406(9) Uani 1 1 d . . .
H12A H 0.2364 -0.2837 0.6076 0.049 Uiso 1 1 calc R . .
C13 C 0.2839(2) -0.1608(3) 0.6734(3) 0.0397(9) Uani 1 1 d . . .
C14 C 0.2850(2) -0.0913(3) 0.7321(3) 0.0417(9) Uani 1 1 d . . .
H14A H 0.3176 -0.0406 0.7529 0.050 Uiso 1 1 calc R . .
C15 C 0.2391(2) -0.0958(3) 0.7601(4) 0.0460(10) Uani 1 1 d . . .
H15A H 0.2429 -0.0498 0.8040 0.055 Uiso 1 1 calc R . .
C16 C 0.1872(3) -0.1674(3) 0.7241(4) 0.0430(10) Uani 1 1 d . . .
H16A H 0.1531 -0.1689 0.7392 0.052 Uiso 1 1 calc R . .
C17 C 0.3352(2) -0.1611(3) 0.6458(3) 0.0430(10) Uani 1 1 d . . .
O18 O 0.37171(18) -0.22792(19) 0.6588(3) 0.0566(8) Uani 1 1 d . . .
N19 N 0.34243(18) -0.0835(2) 0.6101(3) 0.0420(8) Uani 1 1 d . . .
C20 C 0.4003(2) -0.0768(3) 0.5966(4) 0.0520(11) Uani 1 1 d . . .
H20A H 0.4412 -0.1247 0.6400 0.078 Uiso 1 1 calc R . .
H20B H 0.4297 -0.0204 0.6280 0.078 Uiso 1 1 calc R . .
H20C H 0.3687 -0.0809 0.5126 0.078 Uiso 1 1 calc R . .
C21 C 0.2786(2) -0.0172(2) 0.5504(3) 0.0382(9) Uani 1 1 d . . .
C22 C 0.1966(2) -0.0389(3) 0.4514(3) 0.0377(8) Uani 1 1 d . . .
H22A H 0.1839 -0.0981 0.4249 0.045 Uiso 1 1 calc R . .
N23 N 0.13378(18) 0.0198(2) 0.3907(3) 0.0374(7) Uani 1 1 d . . .
C24 C 0.1535(2) 0.1030(3) 0.4281(3) 0.0402(9) Uani 1 1 d . . .
H24A H 0.1099 0.1456 0.3856 0.048 Uiso 1 1 calc R . .
C25 C 0.2343(3) 0.1298(3) 0.5258(4) 0.0465(10) Uani 1 1 d . . .
H25A H 0.2456 0.1896 0.5495 0.056 Uiso 1 1 calc R . .
C26 C 0.2982(3) 0.0692(3) 0.5884(4) 0.0447(10) Uani 1 1 d . . .
H26A H 0.3543 0.0861 0.6560 0.054 Uiso 1 1 calc R . .
B31 B 0.0150(9) 0.3047(6) 0.2743(10) 0.046(4) Uani 0.50 1 d PD A -1
F32 F 0.0027(18) 0.3895(3) 0.270(2) 0.075(6) Uani 0.50 1 d PD A -1
F33 F -0.0432(2) 0.2643(2) 0.2642(3) 0.1068(12) Uani 1 1 d D A -1
F34 F 0.0864(3) 0.3067(3) 0.3937(4) 0.0556(12) Uani 0.50 1 d PD A -1

loop_
_atom_site_aniso_label
_atom_site_aniso_U_11
_atom_site_aniso_U_22
_atom_site_aniso_U_33
_atom_site_aniso_U_23
_atom_site_aniso_U_13
_atom_site_aniso_U_12
Ag 0.0340(2) 0.0566(3) 0.0378(3) 0.000 0.0236(2) 0.000
N1 0.0433(19) 0.0423(19) 0.039(2) 0.0068(16) 0.0296(17) 0.0076(15)
C2 0.039(2) 0.038(2) 0.035(2) -0.0012(18) 0.025(2) 0.0018(17)
C3 0.045(2) 0.039(2) 0.041(2) 0.0037(19) 0.030(2) 0.0034(18)
C4 0.078(3) 0.073(3) 0.075(4) 0.026(3) 0.064(3) 0.021(3)
C5 0.084(4) 0.099(4) 0.092(4) 0.046(3) 0.075(4) 0.049(3)
C6 0.067(3) 0.067(3) 0.066(3) 0.026(3) 0.054(3) 0.030(2)
N7 0.052(2) 0.0360(19) 0.045(2) 0.0016(16) 0.0330(19) -0.0025(15)
C8 0.071(3) 0.044(3) 0.064(3) -0.005(2) 0.047(3) -0.014(2)
C9 0.056(3) 0.034(2) 0.039(2) 0.0021(19) 0.033(2) 0.0029(19)
O10 0.072(2) 0.0379(17) 0.053(2) 0.0092(14) 0.0413(18) 0.0091(15)
C11 0.044(2) 0.032(2) 0.033(2) 0.0043(17) 0.024(2) 0.0048(17)
C12 0.045(2) 0.035(2) 0.034(2) 0.0015(18) 0.024(2) 0.0096(18)
C13 0.036(2) 0.039(2) 0.032(2) 0.0010(18) 0.0197(19) 0.0068(17)
C14 0.039(2) 0.035(2) 0.034(2) -0.0020(17) 0.019(2) 0.0019(17)
C15 0.050(2) 0.043(2) 0.039(2) -0.0045(19) 0.029(2) 0.0036(19)
C16 0.049(2) 0.041(2) 0.039(2) 0.0015(19) 0.031(2) 0.0064(19)
C17 0.033(2) 0.047(3) 0.034(2) -0.0020(19) 0.019(2) 0.0050(18)
O18 0.0555(18) 0.0509(19) 0.061(2) 0.0081(16) 0.0404(18) 0.0201(15)
N19 0.0304(17) 0.043(2) 0.045(2) -0.0020(16) 0.0237(17) 0.0019(14)
C20 0.039(2) 0.059(3) 0.057(3) -0.013(2) 0.033(2) -0.006(2)
C21 0.034(2) 0.039(2) 0.038(2) -0.0008(17) 0.0240(19) -0.0012(16)
C22 0.0341(19) 0.034(2) 0.037(2) -0.0049(18) 0.0223(19) -0.0024(18)
N23 0.0329(16) 0.0367(19) 0.0347(18) 0.0010(14) 0.0210(15) 0.0019(14)
C24 0.047(2) 0.033(2) 0.041(2) 0.0034(18) 0.031(2) 0.0059(18)
C25 0.056(3) 0.032(2) 0.049(3) -0.0017(19) 0.036(2) -0.0046(19)
C26 0.041(2) 0.042(2) 0.042(3) -0.0047(19) 0.026(2) -0.0076(18)
B31 0.063(13) 0.042(5) 0.036(14) 0.003(4) 0.036(12) -0.005(5)
F32 0.048(4) 0.044(2) 0.102(15) -0.031(6) 0.042(10) -0.015(6)
F33 0.133(3) 0.116(3) 0.100(3) -0.046(2) 0.092(3) -0.076(2)
F34 0.052(3) 0.063(3) 0.048(3) 0.002(3) 0.034(3) -0.006(2)

loop_
_atom_type_symbol
_atom_type_description
_atom_type_scat_dispersion_real
_atom_type_scat_dispersion_imag
_atom_type_scat_source
C C 0.0033 0.0016 'International Tables Vol C Tables 4.2.6.8 and 6.1.1.4'
H H 0.0000 0.0000 'International Tables Vol C Tables 4.2.6.8 and 6.1.1.4'
B B 0.0013 0.0007 'International Tables Vol C Tables 4.2.6.8 and 6.1.1.4'
N N 0.0061 0.0033 'International Tables Vol C Tables 4.2.6.8 and 6.1.1.4'
O O 0.0106 0.0060 'International Tables Vol C Tables 4.2.6.8 and 6.1.1.4'
F F 0.0171 0.0103 'International Tables Vol C Tables 4.2.6.8 and 6.1.1.4'
Ag Ag -0.8971 1.1015 'International Tables Vol C Tables 4.2.6.8 and 6.1.1.4'

loop_
_geom_angle_atom_site_label_1
_geom_angle_atom_site_label_2
_geom_angle_atom_site_label_3
_geom_angle
_geom_angle_site_symmetry_1
_geom_angle_site_symmetry_3
N23 Ag N23 135.04(15) . 6_556
N23 Ag N1 104.09(11) . .
N23 Ag N1 96.74(10) 6_556 .
N23 Ag N1 96.74(10) . 6_556
N23 Ag N1 104.09(11) 6_556 6_556
N1 Ag N1 123.69(16) . 6_556
C2 N1 C6 118.2(3) . .
C2 N1 Ag 125.2(2) . .
C6 N1 Ag 116.5(3) . .
N1 C2 C3 122.5(3) . .
C4 C3 C2 118.3(4) . .
C4 C3 N7 120.8(4) . .
C2 C3 N7 120.9(3) . .
C5 C4 C3 119.1(4) . .
C4 C5 C6 119.3(4) . .
N1 C6 C5 122.5(4) . .
C9 N7 C3 124.4(3) . .
C9 N7 C8 117.4(3) . .
C3 N7 C8 118.2(3) . .
O10 C9 N7 121.6(4) . .
O10 C9 C11 120.3(4) . .
N7 C9 C11 118.2(3) . .
C12 C11 C16 120.3(4) . .
C12 C11 C9 118.3(3) . .
C16 C11 C9 121.5(4) . .
C11 C12 C13 120.4(3) . .
C12 C13 C14 118.7(3) . .
C12 C13 C17 118.3(3) . .
C14 C13 C17 122.9(4) . .
C15 C14 C13 120.7(4) . .
C14 C15 C16 120.2(4) . .
C15 C16 C11 119.5(4) . .
O18 C17 N19 121.8(4) . .
O18 C17 C13 120.8(4) . .
N19 C17 C13 117.4(3) . .
C17 N19 C21 121.9(3) . .
C17 N19 C20 119.8(3) . .
C21 N19 C20 115.4(3) . .
C22 C21 C26 119.1(4) . .
C22 C21 N19 119.7(3) . .
C26 C21 N19 121.2(3) . .
N23 C22 C21 123.0(4) . .
C24 N23 C22 117.4(3) . .
C24 N23 Ag 126.2(2) . .
C22 N23 Ag 115.6(2) . .
N23 C24 C25 122.9(4) . .
C26 C25 C24 119.4(4) . .
C25 C26 C21 118.2(4) . .
F32 B31 F33 106.7(16) . .
F32 B31 F34 92.5(13) . .
F33 B31 F34 105.2(11) . .

loop_
_geom_bond_atom_site_label_1
_geom_bond_atom_site_label_2
_geom_bond_distance
_geom_bond_site_symmetry_2
Ag N23 2.312(3) .
Ag N23 2.312(3) 6_556
Ag N1 2.316(3) .
Ag N1 2.316(3) 6_556
N1 C2 1.332(5) .
N1 C6 1.334(5) .
C2 C3 1.389(5) .
C3 C4 1.377(6) .
C3 N7 1.426(5) .
C4 C5 1.369(6) .
C5 C6 1.370(6) .
N7 C9 1.362(5) .
N7 C8 1.463(5) .
C9 O10 1.230(4) .
C9 C11 1.497(5) .
C11 C12 1.389(5) .
C11 C16 1.393(5) .
C12 C13 1.394(5) .
C13 C14 1.401(5) .
C13 C17 1.496(5) .
C14 C15 1.383(5) .
C15 C16 1.391(5) .
C17 O18 1.229(4) .
C17 N19 1.369(5) .
N19 C21 1.434(5) .
N19 C20 1.462(5) .
C21 C22 1.377(5) .
C21 C26 1.384(5) .
C22 N23 1.343(5) .
N23 C24 1.336(5) .
C24 C25 1.379(6) .
C25 C26 1.375(5) .
B31 F32 1.314(11) .
B31 F33 1.348(17) .
B31 F34 1.377(12) .

loop_
_geom_torsion_atom_site_label_1
_geom_torsion_atom_site_label_2
_geom_torsion_atom_site_label_3
_geom_torsion_atom_site_label_4
_geom_torsion
_geom_torsion_site_symmetry_1
N23 Ag N1 C2 -72.7(3) .
N23 Ag N1 C2 147.5(3) 6_556
N1 Ag N1 C2 35.6(3) 6_556
N23 Ag N1 C6 110.3(3) .
N23 Ag N1 C6 -29.5(3) 6_556
N1 Ag N1 C6 -141.5(3) 6_556
C6 N1 C2 C3 -1.8(6) .
Ag N1 C2 C3 -178.7(3) .
N1 C2 C3 C4 3.5(6) .
N1 C2 C3 N7 -179.1(3) .
C2 C3 C4 C5 -1.9(7) .
N7 C3 C4 C5 -179.3(5) .
C3 C4 C5 C6 -1.2(9) .
C2 N1 C6 C5 -1.6(7) .
Ag N1 C6 C5 175.7(4) .
C4 C5 C6 N1 3.1(9) .
C4 C3 N7 C9 -127.3(5) .
C2 C3 N7 C9 55.3(6) .
C4 C3 N7 C8 55.4(6) .
C2 C3 N7 C8 -121.9(4) .
C3 N7 C9 O10 -173.1(4) .
C8 N7 C9 O10 4.2(6) .
C3 N7 C9 C11 6.9(6) .
C8 N7 C9 C11 -175.8(4) .
O10 C9 C11 C12 63.7(5) .
N7 C9 C11 C12 -116.3(4) .
O10 C9 C11 C16 -115.2(4) .
N7 C9 C11 C16 64.8(5) .
C16 C11 C12 C13 -3.6(6) .
C9 C11 C12 C13 177.4(4) .
C11 C12 C13 C14 3.5(6) .
C11 C12 C13 C17 -178.9(3) .
C12 C13 C14 C15 0.1(6) .
C17 C13 C14 C15 -177.3(4) .
C13 C14 C15 C16 -3.8(6) .
C14 C15 C16 C11 3.7(6) .
C12 C11 C16 C15 0.0(6) .
C9 C11 C16 C15 178.9(4) .
C12 C13 C17 O18 -39.1(5) .
C14 C13 C17 O18 138.3(4) .
C12 C13 C17 N19 143.4(4) .
C14 C13 C17 N19 -39.2(5) .
O18 C17 N19 C21 154.6(4) .
C13 C17 N19 C21 -27.9(5) .
O18 C17 N19 C20 -5.3(6) .
C13 C17 N19 C20 172.2(3) .
C17 N19 C21 C22 -52.7(5) .
C20 N19 C21 C22 108.1(4) .
C17 N19 C21 C26 129.2(4) .
C20 N19 C21 C26 -70.0(5) .
C26 C21 C22 N23 -1.4(6) .
N19 C21 C22 N23 -179.6(3) .
C21 C22 N23 C24 1.6(5) .
C21 C22 N23 Ag -169.2(3) .
N23 Ag N23 C24 14.2(3) 6_556
N1 Ag N23 C24 -100.8(3) .
N1 Ag N23 C24 132.0(3) 6_556
N23 Ag N23 C22 -175.9(3) 6_556
N1 Ag N23 C22 69.1(3) .
N1 Ag N23 C22 -58.2(3) 6_556
C22 N23 C24 C25 -0.9(5) .
Ag N23 C24 C25 168.8(3) .
N23 C24 C25 C26 0.1(6) .
C24 C25 C26 C21 0.0(6) .
C22 C21 C26 C25 0.6(6) .
N19 C21 C26 C25 178.7(3) .
